data_4309318
loop_
_publ_author_name
'Jacqueline M. Veauthier'
'Eric J. Schelter'
'Christopher J. Kuehl'
'Aurora E. Clark'
'Brian L. Scott'
'David E. Morris'
'Richard L. Martin'
'J. D. Thompson'
'Jaqueline L. Kiplinger'
'Kevin D. John'

_publ_contact_author
;
Kevin D. John
MS J582
Los Alamos National Laboratory
Los Alamos, New Mexico  87545
;
_publ_contact_author_email kjohn@lanl.gov
_publ_section_title
;
Ligand Substituent Effect Observed for Ytterbocene
4'-Cyano-2,2':6',2''-terpyridine
;
_journal_name_full 'Inorganic Chemistry'
_journal_page_first 5911
_journal_page_last 5920
_journal_paper_doi 10.1021/ic050148p
_journal_volume 44
_journal_year 2005
_chemical_formula_sum 'C46.5 H58 Cl3 F6 N3 P Yb'
_chemical_formula_weight 1083.32
_chemical_name_systematic
; 
 ? 
;
_space_group_IT_number 14
_symmetry_cell_setting monoclinic
_symmetry_space_group_name_Hall '-P 2ybc'
_symmetry_space_group_name_H-M 'P 1 21/c 1'
_atom_sites_solution_hydrogens geom
_atom_sites_solution_primary direct
_atom_sites_solution_secondary difmap
_audit_creation_method SHELXL-97
_cell_angle_alpha 90.00
_cell_angle_beta 112.589(4)
_cell_angle_gamma 90.00
_cell_formula_units_Z 4
_cell_length_a 15.880(3)
_cell_length_b 18.367(4)
_cell_length_c 18.158(3)
_cell_measurement_temperature 203(2)
_cell_volume 4889.8(16)
_computing_cell_refinement 'Bruker SAINT (v. 5.00, Bruker 1998)'
_computing_data_collection 'Siemens SMART (v. 4.202, Siemens 1996)'
_computing_data_reduction 'Bruker SAINT (v. 5.00, Bruker 1998)'
_computing_molecular_graphics 'Bruker AXS SHEXTL (v. 5.10)'
_computing_publication_material 'SHELXL-97 (Sheldrick, 1997)'
_computing_structure_refinement 'SHELXL-97 (Sheldrick, 1997)'
_computing_structure_solution 'SHELXS-97 (Sheldrick, 1990)'
_diffrn_ambient_temperature 203(2)
_diffrn_measured_fraction_theta_full 0.878
_diffrn_measured_fraction_theta_max 0.878
_diffrn_measurement_device_type 'Bruker P4 with SMART 1k CCD'
_diffrn_measurement_method '\f scans'
_diffrn_radiation_monochromator graphite
_diffrn_radiation_source 'fine-focus sealed tube'
_diffrn_radiation_type MoK\a
_diffrn_radiation_wavelength 0.71073
_diffrn_reflns_av_R_equivalents 0.0246
_diffrn_reflns_av_sigmaI/netI 0.0283
_diffrn_reflns_limit_h_max 20
_diffrn_reflns_limit_h_min -20
_diffrn_reflns_limit_k_max 23
_diffrn_reflns_limit_k_min -23
_diffrn_reflns_limit_l_max 17
_diffrn_reflns_limit_l_min -23
_diffrn_reflns_number 34713
_diffrn_reflns_theta_full 28.21
_diffrn_reflns_theta_max 28.21
_diffrn_reflns_theta_min 1.64
_diffrn_standards_decay_% '< 2'
_diffrn_standards_interval_count 0
_diffrn_standards_number 0
_exptl_absorpt_coefficient_mu 2.166
_exptl_absorpt_correction_T_max 0.79
_exptl_absorpt_correction_T_min 0.65
_exptl_absorpt_correction_type multi-scan
_exptl_absorpt_process_details 'SADABS (Sheldrick, 1996)'
_exptl_crystal_colour dark
_exptl_crystal_density_diffrn 1.472
_exptl_crystal_density_method 'not measured'
_exptl_crystal_description irregular
_exptl_crystal_F_000 2192
_exptl_crystal_size_max 0.29
_exptl_crystal_size_mid 0.16
_exptl_crystal_size_min 0.16
_refine_diff_density_max 1.733
_refine_diff_density_min -0.820
_refine_diff_density_rms 0.116
_refine_ls_extinction_method none
_refine_ls_goodness_of_fit_ref 0.886
_refine_ls_hydrogen_treatment mixed
_refine_ls_matrix_type full
_refine_ls_number_parameters 550
_refine_ls_number_reflns 10580
_refine_ls_number_restraints 0
_refine_ls_restrained_S_all 0.886
_refine_ls_R_factor_all 0.0622
_refine_ls_R_factor_gt 0.0415
_refine_ls_shift/su_max 0.001
_refine_ls_shift/su_mean 0.000
_refine_ls_structure_factor_coef Fsqd
_refine_ls_weighting_details 'calc w=1/[\s^2^(Fo^2^)+(0.0816P)^2^+24.9246P] where P=(Fo^2^+2Fc^2^)/3'
_refine_ls_weighting_scheme calc
_refine_ls_wR_factor_gt 0.1104
_refine_ls_wR_factor_ref 0.1335
_reflns_number_gt 8224
_reflns_number_total 10580
_reflns_threshold_expression >2sigma(I)
_cod_data_source_file ic050148psi20050131_031054.cif
_cod_data_source_block apx062
_cod_depositor_comments
;
The following automatic conversions were performed:
'_symmetry_cell_setting' value 'Monoclinic' changed to 'monoclinic'
according to '/home/saulius/struct/CIF-dictionaries/cif_core.dic'
dictionary named 'cif_core.dic' version 2.4.1 from
2010-06-29.

'_exptl_absorpt_correction_type' value 'multiscan' changed to
'multi-scan' according to
'/home/saulius/struct/CIF-dictionaries/cif_core.dic' dictionary named
'cif_core.dic' version 2.4.1 from 2010-06-29.

Automatic conversion script
Id: cif_fix_enum 1527 2010-12-29 10:47:43Z saulius 
;
_cod_original_cell_volume 4889.7(16)
_cod_original_formula_sum 'C46.50 H58 Cl3 F6 N3 P Yb'
_cod_database_code 4309318

loop_
_symmetry_equiv_pos_as_xyz
'x, y, z'
'-x, y+1/2, -z+1/2'
'-x, -y, -z'
'x, -y-1/2, z-1/2'

loop_
_atom_site_label
_atom_site_type_symbol
_atom_site_fract_x
_atom_site_fract_y
_atom_site_fract_z
_atom_site_U_iso_or_equiv
_atom_site_adp_type
_atom_site_occupancy
_atom_site_symmetry_multiplicity
_atom_site_calc_flag
_atom_site_refinement_flags
_atom_site_disorder_assembly
_atom_site_disorder_group
Yb1 Yb 0.337058(16) 0.711471(14) 0.230551(17) 0.02959(11) Uani 1 1 d . . .
P1 P 0.24307(12) 0.39602(11) -0.02515(15) 0.0693(6) Uani 1 1 d . . .
N1 N 0.1950(3) 0.6449(2) 0.1653(3) 0.0339(9) Uani 1 1 d . . .
N2 N 0.2049(3) 0.7717(2) 0.2393(3) 0.0329(9) Uani 1 1 d . . .
N3 N 0.3726(3) 0.8254(2) 0.3063(3) 0.0344(9) Uani 1 1 d . . .
F1 F 0.1780(3) 0.4564(3) -0.0838(4) 0.107(2) Uani 1 1 d . . .
F2 F 0.1705(4) 0.3875(3) 0.0145(4) 0.0999(17) Uani 1 1 d . . .
F3 F 0.3072(3) 0.3368(3) 0.0313(4) 0.1011(19) Uani 1 1 d . . .
F4 F 0.3120(4) 0.4051(4) -0.0661(5) 0.146(3) Uani 1 1 d . . .
F5 F 0.1882(4) 0.3354(3) -0.0879(4) 0.1025(18) Uani 1 1 d . . .
F6 F 0.2945(4) 0.4569(3) 0.0370(5) 0.147(3) Uani 1 1 d . . .
C1 C 0.2737(4) 0.7676(4) 0.0841(3) 0.0507(15) Uani 1 1 d . . .
C2 C 0.3163(7) 0.7031(4) 0.0766(4) 0.068(2) Uani 1 1 d . . .
C3 C 0.4109(7) 0.7115(5) 0.1213(5) 0.074(3) Uani 1 1 d . . .
C4 C 0.4245(4) 0.7814(4) 0.1531(4) 0.0539(17) Uani 1 1 d . . .
C5 C 0.3410(5) 0.8153(3) 0.1296(4) 0.0472(14) Uani 1 1 d . . .
C6 C 0.1751(6) 0.7876(7) 0.0403(6) 0.107(4) Uani 1 1 d . . .
H6A H 0.1665 0.8067 -0.0113 0.161 Uiso 1 1 calc R . .
H6B H 0.1580 0.8237 0.0702 0.161 Uiso 1 1 calc R . .
H6C H 0.1379 0.7450 0.0342 0.161 Uiso 1 1 calc R . .
C7 C 0.2704(13) 0.6445(6) 0.0148(7) 0.178(9) Uani 1 1 d . . .
H7A H 0.2749 0.6572 -0.0348 0.268 Uiso 1 1 calc R . .
H7B H 0.2073 0.6408 0.0073 0.268 Uiso 1 1 calc R . .
H7C H 0.3000 0.5987 0.0331 0.268 Uiso 1 1 calc R . .
C8 C 0.4839(11) 0.6592(8) 0.1187(9) 0.196(10) Uani 1 1 d . . .
H8A H 0.4983 0.6700 0.0731 0.294 Uiso 1 1 calc R . .
H8B H 0.4618 0.6101 0.1148 0.294 Uiso 1 1 calc R . .
H8C H 0.5377 0.6644 0.1664 0.294 Uiso 1 1 calc R . .
C9 C 0.5173(7) 0.8161(9) 0.1908(6) 0.140(6) Uani 1 1 d . . .
H9A H 0.5331 0.8388 0.1502 0.210 Uiso 1 1 calc R . .
H9B H 0.5617 0.7795 0.2174 0.210 Uiso 1 1 calc R . .
H9C H 0.5163 0.8521 0.2287 0.210 Uiso 1 1 calc R . .
C10 C 0.3225(9) 0.8946(5) 0.1414(6) 0.101(4) Uani 1 1 d . . .
H10A H 0.3285 0.9234 0.0996 0.152 Uiso 1 1 calc R . .
H10B H 0.3655 0.9111 0.1920 0.152 Uiso 1 1 calc R . .
H10C H 0.2617 0.8995 0.1400 0.152 Uiso 1 1 calc R . .
C11 C 0.4788(4) 0.6481(4) 0.3410(4) 0.0551(17) Uani 1 1 d . . .
C12 C 0.4241(6) 0.5908(4) 0.2943(4) 0.063(2) Uani 1 1 d . . .
C13 C 0.3452(5) 0.5887(4) 0.3128(4) 0.065(2) Uani 1 1 d . . .
C14 C 0.3519(5) 0.6448(4) 0.3648(4) 0.0558(17) Uani 1 1 d . . .
C15 C 0.4341(5) 0.6782(3) 0.3837(4) 0.0529(16) Uani 1 1 d . . .
C16 C 0.5777(5) 0.6626(7) 0.3527(7) 0.119(5) Uani 1 1 d . . .
H16A H 0.6174 0.6334 0.3960 0.179 Uiso 1 1 calc R . .
H16B H 0.5915 0.7132 0.3646 0.179 Uiso 1 1 calc R . .
H16C H 0.5864 0.6503 0.3047 0.179 Uiso 1 1 calc R . .
C17 C 0.4543(12) 0.5339(6) 0.2498(6) 0.153(7) Uani 1 1 d . . .
H17A H 0.4879 0.4965 0.2863 0.230 Uiso 1 1 calc R . .
H17B H 0.4926 0.5560 0.2261 0.230 Uiso 1 1 calc R . .
H17C H 0.4018 0.5129 0.2089 0.230 Uiso 1 1 calc R . .
C18 C 0.2759(9) 0.5267(6) 0.2959(7) 0.162(7) Uani 1 1 d . . .
H18A H 0.2991 0.4900 0.3364 0.243 Uiso 1 1 calc R . .
H18B H 0.2657 0.5057 0.2447 0.243 Uiso 1 1 calc R . .
H18C H 0.2195 0.5454 0.2960 0.243 Uiso 1 1 calc R . .
C19 C 0.2859(8) 0.6599(9) 0.4048(7) 0.140(6) Uani 1 1 d . . .
H19A H 0.3017 0.6305 0.4519 0.209 Uiso 1 1 calc R . .
H19B H 0.2251 0.6483 0.3687 0.209 Uiso 1 1 calc R . .
H19C H 0.2891 0.7104 0.4191 0.209 Uiso 1 1 calc R . .
C20 C 0.4759(9) 0.7288(5) 0.4548(5) 0.111(4) Uani 1 1 d . . .
H20A H 0.5067 0.7004 0.5019 0.167 Uiso 1 1 calc R . .
H20B H 0.4287 0.7571 0.4616 0.167 Uiso 1 1 calc R . .
H20C H 0.5188 0.7606 0.4456 0.167 Uiso 1 1 calc R . .
C21 C 0.1944(4) 0.5814(3) 0.1299(3) 0.0413(12) Uani 1 1 d . . .
H21A H 0.2495 0.5635 0.1306 0.050 Uiso 1 1 calc R . .
C22 C 0.1179(4) 0.5411(3) 0.0926(4) 0.0512(15) Uani 1 1 d . . .
H22A H 0.1205 0.4967 0.0688 0.061 Uiso 1 1 calc R . .
C23 C 0.0359(4) 0.5682(4) 0.0913(4) 0.0533(16) Uani 1 1 d . . .
H23A H -0.0179 0.5422 0.0663 0.064 Uiso 1 1 calc R . .
C24 C 0.0349(4) 0.6340(3) 0.1275(4) 0.0472(14) Uani 1 1 d . . .
H24A H -0.0195 0.6530 0.1274 0.057 Uiso 1 1 calc R . .
C25 C 0.1163(3) 0.6714(3) 0.1641(3) 0.0376(12) Uani 1 1 d . . .
C26 C 0.1205(3) 0.7433(3) 0.2037(3) 0.0367(11) Uani 1 1 d . . .
C27 C 0.0428(4) 0.7795(3) 0.2007(4) 0.0475(14) Uani 1 1 d . . .
H27A H -0.0141 0.7578 0.1763 0.057 Uiso 1 1 calc R . .
C28 C 0.0501(4) 0.8481(4) 0.2343(4) 0.0513(15) Uani 1 1 d . . .
C29 C 0.1362(4) 0.8762(3) 0.2726(4) 0.0495(15) Uani 1 1 d . . .
H29A H 0.1438 0.9214 0.2973 0.059 Uiso 1 1 calc R . .
C30 C 0.2124(4) 0.8370(3) 0.2746(3) 0.0371(11) Uani 1 1 d . . .
C31 C 0.3057(3) 0.8667(3) 0.3130(3) 0.0343(11) Uani 1 1 d . . .
C32 C 0.3240(4) 0.9325(3) 0.3531(4) 0.0435(13) Uani 1 1 d . . .
H32A H 0.2769 0.9598 0.3579 0.052 Uiso 1 1 calc R . .
C33 C 0.4137(4) 0.9575(3) 0.3864(4) 0.0492(14) Uani 1 1 d . . .
H33A H 0.4271 1.0021 0.4127 0.059 Uiso 1 1 calc R . .
C34 C 0.4815(4) 0.9159(3) 0.3798(4) 0.0469(14) Uani 1 1 d . . .
H34A H 0.5420 0.9312 0.4020 0.056 Uiso 1 1 calc R . .
C35 C 0.4585(4) 0.8503(3) 0.3394(4) 0.0421(13) Uani 1 1 d . . .
H35A H 0.5050 0.8221 0.3350 0.051 Uiso 1 1 calc R . .
C36 C -0.0366(4) 0.8886(4) 0.2292(5) 0.063(2) Uani 1 1 d . . .
C40 C -0.0708(5) 0.8593(4) 0.2901(5) 0.066(2) Uani 1 1 d . . .
C39 C -0.1575(5) 0.8363(5) 0.2519(7) 0.082(3) Uani 1 1 d . . .
C38 C -0.1848(5) 0.8452(5) 0.1673(6) 0.079(3) Uani 1 1 d . . .
C37 C -0.1163(6) 0.8744(6) 0.1520(6) 0.088(3) Uani 1 1 d . . .
C45 C -0.0178(6) 0.9715(5) 0.2422(7) 0.090(3) Uani 1 1 d . . .
H45A H 0.0032 0.9899 0.2028 0.135 Uiso 1 1 calc R . .
H45B H 0.0279 0.9798 0.2944 0.135 Uiso 1 1 calc R . .
H45C H -0.0730 0.9961 0.2374 0.135 Uiso 1 1 calc R . .
C44 C -0.0134(6) 0.8579(6) 0.3767(6) 0.090(3) Uani 1 1 d . . .
H44A H -0.0473 0.8368 0.4052 0.135 Uiso 1 1 calc R . .
H44B H 0.0040 0.9067 0.3953 0.135 Uiso 1 1 calc R . .
H44C H 0.0404 0.8294 0.3857 0.135 Uiso 1 1 calc R . .
C42 C -0.2776(6) 0.8246(8) 0.1103(8) 0.139(6) Uani 1 1 d . . .
H42A H -0.2827 0.8341 0.0568 0.208 Uiso 1 1 calc R . .
H42B H -0.3224 0.8527 0.1214 0.208 Uiso 1 1 calc R . .
H42C H -0.2876 0.7737 0.1160 0.208 Uiso 1 1 calc R . .
C43 C -0.2209(8) 0.8075(7) 0.2904(11) 0.145(6) Uani 1 1 d . . .
H43A H -0.1893 0.8070 0.3473 0.218 Uiso 1 1 calc R . .
H43B H -0.2397 0.7590 0.2717 0.218 Uiso 1 1 calc R . .
H43C H -0.2735 0.8384 0.2763 0.218 Uiso 1 1 calc R . .
C41 C -0.1115(10) 0.8953(9) 0.0744(8) 0.160(7) Uani 1 1 d . . .
H41A H -0.0542 0.9187 0.0839 0.241 Uiso 1 1 calc R . .
H41B H -0.1604 0.9282 0.0466 0.241 Uiso 1 1 calc R . .
H41C H -0.1168 0.8525 0.0426 0.241 Uiso 1 1 calc R . .
Cl2 Cl 0.0218(6) 1.1484(3) 0.1552(5) 0.252(3) Uani 1 1 d . . .
Cl1 Cl 0.1894(6) 1.0708(6) 0.1848(6) 0.290(4) Uani 1 1 d . . .
C46 C 0.1229(17) 1.1291(12) 0.2220(11) 0.212(11) Uani 1 1 d . . .
H46A H 0.1157 1.1054 0.2670 0.254 Uiso 1 1 calc R . .
H46B H 0.1561 1.1741 0.2411 0.254 Uiso 1 1 calc R . .
Cl3A Cl 0.4152(7) 0.9940(6) 0.0239(6) 0.075(2) Uiso 0.25 1 d P . .
Cl3B Cl 0.3993(7) 1.0254(6) 0.0025(7) 0.086(3) Uiso 0.25 1 d P . .
Cl3C Cl 0.4622(9) 0.9682(7) 0.0397(7) 0.103(3) Uiso 0.25 1 d P . .
Cl3D Cl 0.3335(19) 0.7011(16) 0.2168(19) 0.19(2) Uiso 0.25 1 d P . .
C47 C 0.5000 1.0000 0.0000 0.232(14) Uiso 1 2 d S . .

loop_
_atom_site_aniso_label
_atom_site_aniso_U_11
_atom_site_aniso_U_22
_atom_site_aniso_U_33
_atom_site_aniso_U_23
_atom_site_aniso_U_13
_atom_site_aniso_U_12
Yb1 0.02731(13) 0.03183(14) 0.03057(15) 0.00216(9) 0.01216(9) 0.00059(8)
P1 0.0434(9) 0.0508(10) 0.1027(17) 0.0058(10) 0.0160(10) 0.0051(7)
N1 0.032(2) 0.035(2) 0.033(2) 0.0012(17) 0.0113(18) -0.0027(17)
N2 0.030(2) 0.033(2) 0.037(2) 0.0017(17) 0.0135(18) 0.0007(16)
N3 0.032(2) 0.034(2) 0.036(2) 0.0026(18) 0.0109(18) -0.0002(17)
F1 0.058(3) 0.091(4) 0.152(5) 0.048(4) 0.019(3) 0.018(3)
F2 0.081(3) 0.111(4) 0.113(4) 0.017(3) 0.042(3) 0.027(3)
F3 0.071(3) 0.065(3) 0.145(5) 0.020(3) 0.016(3) 0.021(2)
F4 0.092(4) 0.156(6) 0.217(8) 0.086(6) 0.090(5) 0.035(4)
F5 0.076(3) 0.090(4) 0.130(5) -0.026(3) 0.027(3) -0.003(3)
F6 0.074(3) 0.077(4) 0.216(8) -0.048(4) -0.026(4) 0.012(3)
C1 0.044(3) 0.079(4) 0.029(3) 0.014(3) 0.014(3) -0.002(3)
C2 0.126(7) 0.053(4) 0.042(4) -0.009(3) 0.051(5) -0.032(4)
C3 0.100(6) 0.089(6) 0.068(5) 0.047(4) 0.070(5) 0.053(5)
C4 0.043(3) 0.078(5) 0.044(3) 0.018(3) 0.021(3) -0.008(3)
C5 0.063(4) 0.047(3) 0.036(3) 0.015(3) 0.024(3) 0.004(3)
C6 0.048(4) 0.205(13) 0.059(5) 0.049(6) 0.011(4) 0.007(6)
C7 0.39(2) 0.112(9) 0.088(7) -0.055(7) 0.149(12) -0.127(12)
C8 0.280(18) 0.225(16) 0.185(13) 0.151(13) 0.201(15) 0.211(15)
C9 0.070(6) 0.283(17) 0.062(5) 0.029(8) 0.021(5) -0.082(9)
C10 0.190(12) 0.059(5) 0.076(6) 0.018(4) 0.074(7) 0.020(6)
C11 0.038(3) 0.062(4) 0.056(4) 0.030(3) 0.008(3) 0.010(3)
C12 0.111(6) 0.045(3) 0.035(3) 0.015(3) 0.031(4) 0.039(4)
C13 0.063(4) 0.056(4) 0.049(4) 0.029(3) -0.010(3) -0.019(3)
C14 0.058(4) 0.075(5) 0.043(3) 0.024(3) 0.029(3) 0.022(3)
C15 0.072(4) 0.043(3) 0.032(3) 0.006(2) 0.008(3) 0.009(3)
C16 0.042(4) 0.164(11) 0.141(10) 0.093(9) 0.024(5) 0.027(5)
C17 0.306(18) 0.092(7) 0.080(7) 0.032(6) 0.093(10) 0.122(10)
C18 0.170(11) 0.128(9) 0.100(8) 0.069(7) -0.046(8) -0.101(9)
C19 0.125(9) 0.224(15) 0.104(8) 0.101(10) 0.083(8) 0.101(10)
C20 0.186(12) 0.068(5) 0.038(4) 0.002(4) -0.004(5) -0.002(6)
C21 0.047(3) 0.039(3) 0.036(3) 0.002(2) 0.013(2) 0.000(2)
C22 0.052(3) 0.045(3) 0.047(3) -0.008(3) 0.010(3) 0.000(3)
C23 0.043(3) 0.054(4) 0.054(4) -0.010(3) 0.008(3) -0.017(3)
C24 0.032(3) 0.055(3) 0.050(3) 0.001(3) 0.010(2) -0.006(2)
C25 0.031(2) 0.040(3) 0.038(3) 0.001(2) 0.009(2) -0.002(2)
C26 0.032(2) 0.038(3) 0.040(3) -0.001(2) 0.014(2) 0.000(2)
C27 0.029(3) 0.056(4) 0.056(4) -0.005(3) 0.014(3) -0.003(2)
C28 0.038(3) 0.054(4) 0.061(4) -0.011(3) 0.019(3) 0.007(3)
C29 0.040(3) 0.046(3) 0.061(4) -0.010(3) 0.017(3) 0.004(2)
C30 0.035(3) 0.038(3) 0.039(3) -0.003(2) 0.014(2) -0.002(2)
C31 0.032(2) 0.034(2) 0.038(3) 0.003(2) 0.015(2) -0.001(2)
C32 0.045(3) 0.041(3) 0.047(3) -0.004(2) 0.021(3) -0.001(2)
C33 0.050(3) 0.039(3) 0.055(4) -0.005(3) 0.016(3) -0.011(2)
C34 0.037(3) 0.051(3) 0.047(3) 0.001(3) 0.010(3) -0.014(2)
C35 0.036(3) 0.042(3) 0.047(3) 0.005(2) 0.016(2) 0.000(2)
C36 0.041(3) 0.060(4) 0.086(5) -0.018(4) 0.021(3) 0.008(3)
C40 0.041(3) 0.070(5) 0.086(5) -0.016(4) 0.025(4) 0.006(3)
C39 0.044(4) 0.084(6) 0.119(8) -0.026(5) 0.032(5) 0.005(4)
C38 0.040(4) 0.088(6) 0.096(7) -0.030(5) 0.012(4) 0.009(4)
C37 0.067(5) 0.101(7) 0.083(6) -0.011(5) 0.016(5) 0.037(5)
C45 0.068(5) 0.068(5) 0.138(9) -0.005(5) 0.042(6) 0.012(4)
C44 0.081(6) 0.109(7) 0.084(6) -0.006(6) 0.036(5) 0.027(5)
C42 0.049(5) 0.166(12) 0.159(12) -0.079(10) -0.007(6) 0.023(6)
C43 0.080(7) 0.117(9) 0.27(2) -0.001(11) 0.096(11) 0.002(7)
C41 0.154(12) 0.225(17) 0.094(9) 0.034(10) 0.039(8) 0.116(12)
Cl2 0.296(8) 0.135(4) 0.250(7) 0.021(4) 0.021(6) 0.020(5)
Cl1 0.271(8) 0.331(11) 0.289(10) 0.123(8) 0.132(8) 0.063(8)
C46 0.27(3) 0.20(2) 0.134(14) -0.016(14) 0.044(17) -0.14(2)

loop_
_atom_type_symbol
_atom_type_description
_atom_type_scat_dispersion_real
_atom_type_scat_dispersion_imag
_atom_type_scat_source
C C 0.0033 0.0016 'International Tables Vol C Tables 4.2.6.8 and 6.1.1.4'
H H 0.0000 0.0000 'International Tables Vol C Tables 4.2.6.8 and 6.1.1.4'
N N 0.0061 0.0033 'International Tables Vol C Tables 4.2.6.8 and 6.1.1.4'
Yb Yb -0.3850 5.5486 'International Tables Vol C Tables 4.2.6.8 and 6.1.1.4'
F F 0.0171 0.0103 'International Tables Vol C Tables 4.2.6.8 and 6.1.1.4'
P P 0.1023 0.0942 'International Tables Vol C Tables 4.2.6.8 and 6.1.1.4'
Cl Cl 0.1484 0.1585 'International Tables Vol C Tables 4.2.6.8 and 6.1.1.4'

loop_
_geom_angle_atom_site_label_1
_geom_angle_atom_site_label_2
_geom_angle_atom_site_label_3
_geom_angle
_geom_angle_site_symmetry_1
_geom_angle_site_symmetry_3
_geom_angle_publ_flag
N2 Yb1 N1 66.32(14) . . ?
N2 Yb1 N3 65.97(14) . . ?
N1 Yb1 N3 132.27(14) . . ?
N2 Yb1 C12 132.4(2) . . ?
N1 Yb1 C12 91.3(2) . . ?
N3 Yb1 C12 120.25(19) . . ?
N2 Yb1 C11 131.0(2) . . ?
N1 Yb1 C11 120.57(18) . . ?
N3 Yb1 C11 90.3(2) . . ?
C12 Yb1 C11 31.3(2) . . ?
N2 Yb1 C4 117.05(19) . . ?
N1 Yb1 C4 124.04(18) . . ?
N3 Yb1 C4 80.2(2) . . ?
C12 Yb1 C4 110.3(2) . . ?
C11 Yb1 C4 98.5(2) . . ?
N2 Yb1 C14 85.65(17) . . ?
N1 Yb1 C14 87.4(2) . . ?
N3 Yb1 C14 87.6(2) . . ?
C12 Yb1 C14 50.4(2) . . ?
C11 Yb1 C14 49.5(2) . . ?
C4 Yb1 C14 145.9(2) . . ?
N2 Yb1 C5 88.19(18) . . ?
N1 Yb1 C5 106.64(18) . . ?
N3 Yb1 C5 73.35(18) . . ?
C12 Yb1 C5 139.3(2) . . ?
C11 Yb1 C5 126.9(2) . . ?
C4 Yb1 C5 30.0(2) . . ?
C14 Yb1 C5 160.8(2) . . ?
N2 Yb1 C1 83.39(18) . . ?
N1 Yb1 C1 77.54(17) . . ?
N3 Yb1 C1 98.48(19) . . ?
C12 Yb1 C1 134.3(2) . . ?
C11 Yb1 C1 144.5(2) . . ?
C4 Yb1 C1 50.1(2) . . ?
C14 Yb1 C1 164.0(2) . . ?
C5 Yb1 C1 30.1(2) . . ?
N2 Yb1 C3 133.39(19) . . ?
N1 Yb1 C3 103.2(3) . . ?
N3 Yb1 C3 110.3(2) . . ?
C12 Yb1 C3 91.1(2) . . ?
C11 Yb1 C3 94.3(2) . . ?
C4 Yb1 C3 30.3(2) . . ?
C14 Yb1 C3 140.7(2) . . ?
C5 Yb1 C3 49.8(2) . . ?
C1 Yb1 C3 50.4(2) . . ?
N2 Yb1 C13 101.8(2) . . ?
N1 Yb1 C13 71.73(17) . . ?
N3 Yb1 C13 117.0(2) . . ?
C12 Yb1 C13 30.9(2) . . ?
C11 Yb1 C13 50.3(2) . . ?
C4 Yb1 C13 141.1(3) . . ?
C14 Yb1 C13 29.9(2) . . ?
C5 Yb1 C13 167.8(3) . . ?
C1 Yb1 C13 143.2(2) . . ?
C3 Yb1 C13 118.3(3) . . ?
N2 Yb1 C15 101.69(19) . . ?
N1 Yb1 C15 116.51(19) . . ?
N3 Yb1 C15 72.27(17) . . ?
C12 Yb1 C15 50.0(2) . . ?
C11 Yb1 C15 29.5(2) . . ?
C4 Yb1 C15 116.8(2) . . ?
C14 Yb1 C15 29.5(2) . . ?
C5 Yb1 C15 136.2(2) . . ?
C1 Yb1 C15 165.9(2) . . ?
C3 Yb1 C15 122.0(3) . . ?
C13 Yb1 C15 49.1(2) . . ?
F4 P1 F3 89.3(3) . . ?
F4 P1 F6 90.0(5) . . ?
F3 P1 F6 89.8(3) . . ?
F4 P1 F2 178.5(4) . . ?
F3 P1 F2 92.1(3) . . ?
F6 P1 F2 90.7(4) . . ?
F4 P1 F5 91.5(4) . . ?
F3 P1 F5 91.3(3) . . ?
F6 P1 F5 178.2(3) . . ?
F2 P1 F5 87.8(3) . . ?
F4 P1 F1 90.1(4) . . ?
F3 P1 F1 179.2(4) . . ?
F6 P1 F1 90.5(3) . . ?
F2 P1 F1 88.6(3) . . ?
F5 P1 F1 88.4(3) . . ?
C21 N1 C25 118.7(5) . . ?
C21 N1 Yb1 120.6(4) . . ?
C25 N1 Yb1 120.8(3) . . ?
C30 N2 C26 117.6(4) . . ?
C30 N2 Yb1 121.1(3) . . ?
C26 N2 Yb1 121.1(3) . . ?
C35 N3 C31 117.9(5) . . ?
C35 N3 Yb1 121.2(4) . . ?
C31 N3 Yb1 120.8(3) . . ?
C5 C1 C2 107.7(6) . . ?
C5 C1 C6 124.7(8) . . ?
C2 C1 C6 126.9(8) . . ?
C5 C1 Yb1 74.9(3) . . ?
C2 C1 Yb1 75.9(4) . . ?
C6 C1 Yb1 122.6(5) . . ?
C1 C2 C3 107.4(6) . . ?
C1 C2 C7 124.0(11) . . ?
C3 C2 C7 127.0(11) . . ?
C1 C2 Yb1 73.8(4) . . ?
C3 C2 Yb1 73.7(4) . . ?
C7 C2 Yb1 129.7(5) . . ?
C4 C3 C2 107.4(6) . . ?
C4 C3 C8 126.7(12) . . ?
C2 C3 C8 124.6(12) . . ?
C4 C3 Yb1 74.5(4) . . ?
C2 C3 Yb1 75.7(4) . . ?
C8 C3 Yb1 125.7(5) . . ?
C5 C4 C3 108.2(6) . . ?
C5 C4 C9 127.4(9) . . ?
C3 C4 C9 123.2(9) . . ?
C5 C4 Yb1 75.3(4) . . ?
C3 C4 Yb1 75.2(4) . . ?
C9 C4 Yb1 125.7(5) . . ?
C4 C5 C1 109.3(6) . . ?
C4 C5 C10 127.3(8) . . ?
C1 C5 C10 123.1(8) . . ?
C4 C5 Yb1 74.7(3) . . ?
C1 C5 Yb1 75.0(3) . . ?
C10 C5 Yb1 122.2(5) . . ?
C15 C11 C12 108.0(6) . . ?
C15 C11 C16 126.0(9) . . ?
C12 C11 C16 125.0(9) . . ?
C15 C11 Yb1 76.9(3) . . ?
C12 C11 Yb1 74.1(3) . . ?
C16 C11 Yb1 124.1(5) . . ?
C13 C12 C11 105.8(6) . . ?
C13 C12 C17 126.9(10) . . ?
C11 C12 C17 125.9(10) . . ?
C13 C12 Yb1 76.4(4) . . ?
C11 C12 Yb1 74.7(3) . . ?
C17 C12 Yb1 124.8(5) . . ?
C14 C13 C12 107.4(6) . . ?
C14 C13 C18 123.8(10) . . ?
C12 C13 C18 127.3(10) . . ?
C14 C13 Yb1 74.1(4) . . ?
C12 C13 Yb1 72.7(3) . . ?
C18 C13 Yb1 129.6(5) . . ?
C15 C14 C13 109.0(6) . . ?
C15 C14 C19 124.8(9) . . ?
C13 C14 C19 125.6(9) . . ?
C15 C14 Yb1 76.2(4) . . ?
C13 C14 Yb1 76.1(4) . . ?
C19 C14 Yb1 121.5(5) . . ?
C11 C15 C14 109.6(6) . . ?
C11 C15 C20 125.5(8) . . ?
C14 C15 C20 123.6(8) . . ?
C11 C15 Yb1 73.7(3) . . ?
C14 C15 Yb1 74.2(4) . . ?
C20 C15 Yb1 129.1(5) . . ?
N1 C21 C22 123.8(6) . . ?
C21 C22 C23 117.8(6) . . ?
C24 C23 C22 119.4(5) . . ?
C23 C24 C25 118.8(6) . . ?
N1 C25 C24 121.5(5) . . ?
N1 C25 C26 116.5(4) . . ?
C24 C25 C26 122.0(5) . . ?
N2 C26 C27 122.7(5) . . ?
N2 C26 C25 115.1(4) . . ?
C27 C26 C25 122.1(5) . . ?
C26 C27 C28 119.8(5) . . ?
C29 C28 C27 117.5(5) . . ?
C29 C28 C36 123.0(6) . . ?
C27 C28 C36 119.5(6) . . ?
C28 C29 C30 120.2(5) . . ?
N2 C30 C29 122.0(5) . . ?
N2 C30 C31 116.4(5) . . ?
C29 C30 C31 121.5(5) . . ?
N3 C31 C32 121.8(5) . . ?
N3 C31 C30 115.5(5) . . ?
C32 C31 C30 122.7(5) . . ?
C31 C32 C33 119.2(5) . . ?
C34 C33 C32 119.2(5) . . ?
C33 C34 C35 118.5(5) . . ?
N3 C35 C34 123.4(5) . . ?
C37 C36 C40 102.1(7) . . ?
C37 C36 C28 112.7(6) . . ?
C40 C36 C28 110.5(6) . . ?
C37 C36 C45 110.7(8) . . ?
C40 C36 C45 109.9(7) . . ?
C28 C36 C45 110.5(6) . . ?
C39 C40 C44 129.0(9) . . ?
C39 C40 C36 108.6(8) . . ?
C44 C40 C36 122.4(7) . . ?
C40 C39 C38 110.1(9) . . ?
C40 C39 C43 126.6(11) . . ?
C38 C39 C43 123.3(10) . . ?
C37 C38 C39 109.5(8) . . ?
C37 C38 C42 128.8(11) . . ?
C39 C38 C42 121.7(10) . . ?
C38 C37 C41 129.9(10) . . ?
C38 C37 C36 109.7(9) . . ?
C41 C37 C36 120.3(10) . . ?
Cl2 C46 Cl1 113.5(11) . . ?
Cl3B Cl3A Cl3C 139(2) . . ?
Cl3B Cl3A C47 87.2(14) . . ?
Cl3C Cl3A C47 52.2(11) . . ?
Cl3A Cl3B Cl3C 22.6(12) . . ?
Cl3A Cl3B C47 68.7(13) . . ?
Cl3C Cl3B C47 46.4(6) . . ?
Cl3A Cl3C C47 95.8(14) . . ?
Cl3A Cl3C Cl3B 18.4(10) . . ?
C47 Cl3C Cl3B 77.6(8) . . ?
Cl3C C47 Cl3C 180.0(13) . 3_675 ?
Cl3C C47 Cl3A 32.0(6) . . ?
Cl3C C47 Cl3A 148.0(6) 3_675 . ?
Cl3C C47 Cl3A 148.0(6) . 3_675 ?
Cl3C C47 Cl3A 32.0(6) 3_675 3_675 ?
Cl3A C47 Cl3A 180.0(11) . 3_675 ?
Cl3C C47 Cl3B 56.0(7) . . ?
Cl3C C47 Cl3B 124.0(7) 3_675 . ?
Cl3A C47 Cl3B 24.1(4) . . ?
Cl3A C47 Cl3B 155.9(4) 3_675 . ?
Cl3C C47 Cl3B 124.0(7) . 3_675 ?
Cl3C C47 Cl3B 56.0(7) 3_675 3_675 ?
Cl3A C47 Cl3B 155.9(4) . 3_675 ?
Cl3A C47 Cl3B 24.1(4) 3_675 3_675 ?
Cl3B C47 Cl3B 180.0(8) . 3_675 ?

loop_
_geom_bond_atom_site_label_1
_geom_bond_atom_site_label_2
_geom_bond_distance
_geom_bond_site_symmetry_2
_geom_bond_publ_flag
Yb1 N2 2.431(4) . ?
Yb1 N1 2.436(4) . ?
Yb1 N3 2.448(4) . ?
Yb1 C12 2.634(6) . ?
Yb1 C11 2.641(5) . ?
Yb1 C4 2.656(6) . ?
Yb1 C14 2.656(6) . ?
Yb1 C5 2.663(6) . ?
Yb1 C1 2.664(6) . ?
Yb1 C3 2.664(6) . ?
Yb1 C13 2.681(6) . ?
Yb1 C15 2.681(6) . ?
P1 F4 1.550(7) . ?
P1 F3 1.571(5) . ?
P1 F6 1.576(6) . ?
P1 F2 1.584(6) . ?
P1 F5 1.591(6) . ?
P1 F1 1.608(5) . ?
N1 C21 1.331(7) . ?
N1 C25 1.334(7) . ?
N2 C30 1.343(7) . ?
N2 C26 1.349(6) . ?
N3 C35 1.344(7) . ?
N3 C31 1.347(7) . ?
C1 C5 1.383(9) . ?
C1 C2 1.397(11) . ?
C1 C6 1.504(10) . ?
C2 C3 1.416(13) . ?
C2 C7 1.522(11) . ?
C3 C4 1.391(11) . ?
C3 C8 1.520(11) . ?
C4 C5 1.376(9) . ?
C4 C9 1.507(11) . ?
C5 C10 1.517(11) . ?
C11 C15 1.354(10) . ?
C11 C12 1.421(11) . ?
C11 C16 1.524(10) . ?
C12 C13 1.417(11) . ?
C12 C17 1.507(10) . ?
C13 C14 1.375(11) . ?
C13 C18 1.530(10) . ?
C14 C15 1.361(10) . ?
C14 C19 1.512(11) . ?
C15 C20 1.520(10) . ?
C21 C22 1.361(8) . ?
C22 C23 1.385(9) . ?
C23 C24 1.380(9) . ?
C24 C25 1.387(7) . ?
C25 C26 1.493(8) . ?
C26 C27 1.384(8) . ?
C27 C28 1.385(8) . ?
C28 C29 1.375(8) . ?
C28 C36 1.535(8) . ?
C29 C30 1.397(8) . ?
C30 C31 1.478(7) . ?
C31 C32 1.385(8) . ?
C32 C33 1.395(8) . ?
C33 C34 1.363(9) . ?
C34 C35 1.384(8) . ?
C36 C37 1.507(11) . ?
C36 C40 1.507(12) . ?
C36 C45 1.553(11) . ?
C40 C39 1.349(10) . ?
C40 C44 1.484(12) . ?
C39 C38 1.437(14) . ?
C39 C43 1.523(15) . ?
C38 C37 1.334(14) . ?
C38 C42 1.489(11) . ?
C37 C41 1.491(16) . ?
Cl2 C46 1.64(2) . ?
Cl1 C46 1.81(3) . ?
Cl3A Cl3B 0.688(12) . ?
Cl3A Cl3C 0.837(13) . ?
Cl3A C47 1.570(10) . ?
Cl3B Cl3C 1.429(16) . ?
Cl3B C47 1.683(11) . ?
Cl3C C47 1.247(12) . ?
C47 Cl3C 1.247(12) 3_675 ?
C47 Cl3A 1.570(10) 3_675 ?
C47 Cl3B 1.683(11) 3_675 ?
